data_2224105
loop_
_publ_author_name
'Zhang, Qiao-Ling'
'Qu, Xiao-Feng'
'Wang, Jian-Long'

_publ_section_title
;
 (3,5-Dinitro-1,3,5-triazinan-1-yl)methanone
;
_journal_coeditor_code ZS2012
_journal_issue 11
_journal_name_full 'Acta Crystallographica Section E'
_journal_page_first o2749
_journal_paper_doi 10.1107/S1600536809041531
_journal_volume 65
_journal_year 2009
_chemical_formula_iupac 'C5 H9 N5 O5'
_chemical_formula_moiety 'C5 H9 N5 O5'
_chemical_formula_sum 'C5 H9 N5 O5'
_chemical_formula_weight 219.17
_chemical_melting_point 431(2)
_chemical_name_systematic
;
(3,5-Dinitro-1,3,5-triazinan-1-yl)methanone
;
_space_group_IT_number 14
_symmetry_cell_setting monoclinic
_symmetry_space_group_name_Hall '-P 2yn'
_symmetry_space_group_name_H-M 'P 1 21/n 1'
_atom_sites_solution_hydrogens geom
_atom_sites_solution_primary direct
_atom_sites_solution_secondary difmap
_audit_creation_method SHELXL97
_cell_angle_alpha 90.00
_cell_angle_beta 100.42(3)
_cell_angle_gamma 90.00
_cell_formula_units_Z 4
_cell_length_a 8.8972(18)
_cell_length_b 10.061(2)
_cell_length_c 9.890(2)
_cell_measurement_reflns_used 3599
_cell_measurement_temperature 293(2)
_cell_measurement_theta_max 27.48
_cell_measurement_theta_min 2.84
_cell_volume 870.7(3)
_computing_cell_refinement '<i>RAPID-AUTO</i> (Rigaku, 2000)'
_computing_data_collection '<i>RAPID-AUTO</i> (Rigaku, 2000)'
_computing_data_reduction '<i>CrystalStructure</i> (Rigaku/MSC, 2000)'
_computing_molecular_graphics '<i>SHELXTL</i> (Sheldrick, 2008)'
_computing_publication_material '<i>SHELXL97</i> (Sheldrick, 2008)'
_computing_structure_refinement '<i>SHELXL97</i> (Sheldrick, 2008)'
_computing_structure_solution '<i>SHELXS97</i> (Sheldrick, 2008)'
_diffrn_ambient_temperature 293(2)
_diffrn_detector_area_resol_mean 10.00
_diffrn_measured_fraction_theta_full 0.989
_diffrn_measured_fraction_theta_max 0.989
_diffrn_measurement_device_type 'Rigaku R-AXIS RAPID IP'
_diffrn_measurement_method \w
_diffrn_radiation_monochromator graphite
_diffrn_radiation_source 'fine-focus sealed tube'
_diffrn_radiation_type MoK\a
_diffrn_radiation_wavelength 0.71073
_diffrn_reflns_av_R_equivalents 0.0280
_diffrn_reflns_av_sigmaI/netI 0.0401
_diffrn_reflns_limit_h_max 11
_diffrn_reflns_limit_h_min -11
_diffrn_reflns_limit_k_max 13
_diffrn_reflns_limit_k_min -13
_diffrn_reflns_limit_l_max 12
_diffrn_reflns_limit_l_min -12
_diffrn_reflns_number 3599
_diffrn_reflns_theta_full 27.48
_diffrn_reflns_theta_max 27.48
_diffrn_reflns_theta_min 2.84
_diffrn_standards_number 0
_exptl_absorpt_coefficient_mu 0.149
_exptl_absorpt_correction_T_max 0.9429
_exptl_absorpt_correction_T_min 0.9294
_exptl_absorpt_correction_type multi-scan
_exptl_absorpt_process_details '(<i>ABSCOR</i>; Higashi, 1995)'
_exptl_crystal_colour colorless
_exptl_crystal_density_diffrn 1.672
_exptl_crystal_density_method 'not measured'
_exptl_crystal_description block
_exptl_crystal_F_000 456
_exptl_crystal_size_max 0.50
_exptl_crystal_size_mid 0.50
_exptl_crystal_size_min 0.40
_refine_diff_density_max 0.282
_refine_diff_density_min -0.257
_refine_ls_extinction_coef 0.242(16)
_refine_ls_extinction_expression Fc^*^=kFc[1+0.001xFc^2^\l^3^/sin(2\q)]^-1/4^
_refine_ls_extinction_method '<i>SHELXL97</i> (Sheldrick, 2008)'
_refine_ls_goodness_of_fit_ref 1.027
_refine_ls_hydrogen_treatment constr
_refine_ls_matrix_type full
_refine_ls_number_parameters 138
_refine_ls_number_reflns 1988
_refine_ls_number_restraints 0
_refine_ls_restrained_S_all 1.027
_refine_ls_R_factor_all 0.0678
_refine_ls_R_factor_gt 0.0511
_refine_ls_shift/su_max 0.002
_refine_ls_shift/su_mean 0.000
_refine_ls_structure_factor_coef Fsqd
_refine_ls_weighting_details 'calc w=1/[\s^2^(Fo^2^)+(0.09P)^2^] where P=(Fo^2^+2Fc^2^)/3'
_refine_ls_weighting_scheme calc
_refine_ls_wR_factor_gt 0.1335
_refine_ls_wR_factor_ref 0.1422
_reflns_number_gt 1419
_reflns_number_total 1988
_reflns_threshold_expression I>2\s(I)
_cod_data_source_file zs2012.cif
_cod_data_source_block I
_cod_original_sg_symbol_H-M 'P 21/n'
_cod_database_code 2224105
_cod_database_fobs_code 2224105

loop_
_symmetry_equiv_pos_as_xyz
'x, y, z'
'-x+1/2, y+1/2, -z+1/2'
'-x, -y, -z'
'x-1/2, -y-1/2, z-1/2'

loop_
_atom_site_type_symbol
_atom_site_label
_atom_site_fract_x
_atom_site_fract_y
_atom_site_fract_z
_atom_site_U_iso_or_equiv
_atom_site_adp_type
_atom_site_calc_flag
_atom_site_refinement_flags
_atom_site_occupancy
_atom_site_disorder_assembly
_atom_site_disorder_group
C C1 0.47469(19) 0.41301(16) 0.32195(16) 0.0389(4) Uani d . 1 . .
H H1A 0.5005 0.3837 0.4168 0.047 Uiso calc R 1 . .
H H1B 0.4000 0.4839 0.3170 0.047 Uiso calc R 1 . .
C C2 0.72467(19) 0.35894(19) 0.26987(18) 0.0456(4) Uani d . 1 . .
H H2A 0.8044 0.3941 0.2248 0.055 Uiso calc R 1 . .
H H2B 0.7713 0.3329 0.3624 0.055 Uiso calc R 1 . .
C C3 0.51659(19) 0.19589(16) 0.23350(19) 0.0429(4) Uani d . 1 . .
H H3A 0.4708 0.1292 0.1680 0.052 Uiso calc R 1 . .
H H3B 0.5392 0.1547 0.3236 0.052 Uiso calc R 1 . .
C C4 0.26587(18) 0.29469(17) 0.16314(15) 0.0385(4) Uani d . 1 . .
C C5 0.1604(2) 0.4079(2) 0.1715(2) 0.0531(5) Uani d . 1 . .
H H5A 0.0627 0.3892 0.1158 0.080 Uiso calc R 1 . .
H H5B 0.2020 0.4873 0.1390 0.080 Uiso calc R 1 . .
H H5C 0.1485 0.4201 0.2653 0.080 Uiso calc R 1 . .
N N1 0.41055(15) 0.30361(13) 0.23592(13) 0.0357(3) Uani d . 1 . .
N N2 0.61111(16) 0.46206(14) 0.27642(13) 0.0405(4) Uani d . 1 . .
N N3 0.65682(16) 0.24375(17) 0.19558(16) 0.0491(4) Uani d . 1 . .
N N4 0.5835(2) 0.54679(16) 0.16262(16) 0.0550(5) Uani d . 1 . .
N N5 0.69287(18) 0.21008(15) 0.07159(15) 0.0468(4) Uani d . 1 . .
O O1 0.6820(2) 0.55437(17) 0.09159(16) 0.0839(6) Uani d . 1 . .
O O2 0.22571(14) 0.19538(13) 0.09572(13) 0.0525(4) Uani d . 1 . .
O O3 0.6163(2) 0.12455(17) 0.00671(15) 0.0723(5) Uani d . 1 . .
O O4 0.80447(17) 0.26203(18) 0.03929(15) 0.0685(5) Uani d . 1 . .
O O5 0.4676(2) 0.61206(16) 0.14783(19) 0.0819(6) Uani d . 1 . .

loop_
_atom_site_aniso_label
_atom_site_aniso_U_11
_atom_site_aniso_U_22
_atom_site_aniso_U_33
_atom_site_aniso_U_12
_atom_site_aniso_U_13
_atom_site_aniso_U_23
C1 0.0417(9) 0.0443(9) 0.0292(7) -0.0021(7) 0.0023(6) -0.0039(6)
C2 0.0363(9) 0.0593(11) 0.0390(9) -0.0075(8) 0.0013(7) -0.0027(8)
C3 0.0415(9) 0.0399(9) 0.0479(9) -0.0033(7) 0.0094(7) 0.0018(7)
C4 0.0371(8) 0.0507(9) 0.0274(7) -0.0073(7) 0.0055(6) 0.0032(7)
C5 0.0363(9) 0.0751(13) 0.0465(10) 0.0059(9) 0.0041(7) 0.0011(9)
N1 0.0341(7) 0.0390(7) 0.0327(7) -0.0025(5) 0.0024(5) -0.0012(5)
N2 0.0441(8) 0.0439(8) 0.0297(7) -0.0106(6) -0.0034(6) 0.0009(6)
N3 0.0420(8) 0.0595(9) 0.0480(9) -0.0067(7) 0.0141(6) -0.0122(7)
N4 0.0761(11) 0.0453(9) 0.0368(8) -0.0260(8) -0.0076(8) 0.0032(7)
N5 0.0487(9) 0.0542(9) 0.0368(8) 0.0130(7) 0.0059(7) 0.0037(7)
O1 0.1182(14) 0.0832(12) 0.0533(9) -0.0413(11) 0.0236(10) 0.0118(8)
O2 0.0479(7) 0.0615(8) 0.0450(7) -0.0159(6) 0.0006(6) -0.0099(6)
O3 0.1003(13) 0.0668(9) 0.0496(8) -0.0102(9) 0.0129(8) -0.0185(7)
O4 0.0577(9) 0.0945(11) 0.0598(9) 0.0010(9) 0.0281(7) -0.0005(8)
O5 0.0946(13) 0.0625(10) 0.0768(12) 0.0044(9) -0.0163(9) 0.0260(9)

loop_
_atom_type_symbol
_atom_type_description
_atom_type_scat_dispersion_real
_atom_type_scat_dispersion_imag
_atom_type_scat_source
C C 0.0033 0.0016 'International Tables Vol C Tables 4.2.6.8 and 6.1.1.4'
H H 0.0000 0.0000 'International Tables Vol C Tables 4.2.6.8 and 6.1.1.4'
N N 0.0061 0.0033 'International Tables Vol C Tables 4.2.6.8 and 6.1.1.4'
O O 0.0106 0.0060 'International Tables Vol C Tables 4.2.6.8 and 6.1.1.4'

loop_
_geom_angle_atom_site_label_1
_geom_angle_atom_site_label_2
_geom_angle_atom_site_label_3
_geom_angle_site_symmetry_1
_geom_angle_site_symmetry_3
_geom_angle
_geom_angle_publ_flag
N1 C1 N2 . . 109.82(13) ?
N1 C1 H1A . . 109.7 ?
N2 C1 H1A . . 109.7 ?
N1 C1 H1B . . 109.7 ?
N2 C1 H1B . . 109.7 ?
H1A C1 H1B . . 108.2 ?
N3 C2 N2 . . 111.37(13) ?
N3 C2 H2A . . 109.4 ?
N2 C2 H2A . . 109.4 ?
N3 C2 H2B . . 109.4 ?
N2 C2 H2B . . 109.4 ?
H2A C2 H2B . . 108.0 ?
N1 C3 N3 . . 110.59(14) ?
N1 C3 H3A . . 109.5 ?
N3 C3 H3A . . 109.5 ?
N1 C3 H3B . . 109.5 ?
N3 C3 H3B . . 109.5 ?
H3A C3 H3B . . 108.1 ?
O2 C4 N1 . . 119.99(16) ?
O2 C4 C5 . . 122.20(16) ?
N1 C4 C5 . . 117.81(15) ?
C4 C5 H5A . . 109.5 ?
C4 C5 H5B . . 109.5 ?
H5A C5 H5B . . 109.5 ?
C4 C5 H5C . . 109.5 ?
H5A C5 H5C . . 109.5 ?
H5B C5 H5C . . 109.5 ?
C4 N1 C3 . . 120.14(13) ?
C4 N1 C1 . . 126.71(14) ?
C3 N1 C1 . . 113.15(13) ?
N4 N2 C1 . . 114.91(14) ?
N4 N2 C2 . . 114.86(15) ?
C1 N2 C2 . . 113.33(13) ?
N5 N3 C2 . . 120.76(15) ?
N5 N3 C3 . . 120.23(15) ?
C2 N3 C3 . . 115.80(14) ?
O5 N4 O1 . . 125.60(18) ?
O5 N4 N2 . . 116.75(17) ?
O1 N4 N2 . . 117.51(19) ?
O3 N5 O4 . . 125.20(17) ?
O3 N5 N3 . . 116.89(16) ?
O4 N5 N3 . . 117.74(16) ?

loop_
_geom_bond_atom_site_label_1
_geom_bond_atom_site_label_2
_geom_bond_site_symmetry_2
_geom_bond_distance
_geom_bond_publ_flag
C1 N1 . 1.4440(19) ?
C1 N2 . 1.455(2) ?
C1 H1A . 0.9700 ?
C1 H1B . 0.9700 ?
C2 N3 . 1.445(2) ?
C2 N2 . 1.458(2) ?
C2 H2A . 0.9700 ?
C2 H2B . 0.9700 ?
C3 N1 . 1.440(2) ?
C3 N3 . 1.449(2) ?
C3 H3A . 0.9700 ?
C3 H3B . 0.9700 ?
C4 O2 . 1.2184(19) ?
C4 N1 . 1.359(2) ?
C4 C5 . 1.487(2) ?
C5 H5A . 0.9600 ?
C5 H5B . 0.9600 ?
C5 H5C . 0.9600 ?
N2 N4 . 1.398(2) ?
N3 N5 . 1.365(2) ?
N4 O5 . 1.209(2) ?
N4 O1 . 1.220(2) ?
N5 O3 . 1.208(2) ?
N5 O4 . 1.215(2) ?

loop_
_geom_torsion_atom_site_label_1
_geom_torsion_atom_site_label_2
_geom_torsion_atom_site_label_3
_geom_torsion_atom_site_label_4
_geom_torsion_site_symmetry_1
_geom_torsion_site_symmetry_2
_geom_torsion_site_symmetry_3
_geom_torsion_site_symmetry_4
_geom_torsion
_geom_torsion_publ_flag
O2 C4 N1 C3 . . . . 0.0(2) ?
C5 C4 N1 C3 . . . . 178.88(14) ?
O2 C4 N1 C1 . . . . -179.01(15) ?
C5 C4 N1 C1 . . . . -0.2(2) ?
N3 C3 N1 C4 . . . . 126.86(15) ?
N3 C3 N1 C1 . . . . -53.98(18) ?
N2 C1 N1 C4 . . . . -123.74(16) ?
N2 C1 N1 C3 . . . . 57.17(17) ?
N1 C1 N2 N4 . . . . 80.18(16) ?
N1 C1 N2 C2 . . . . -54.65(17) ?
N3 C2 N2 N4 . . . . -85.27(16) ?
N3 C2 N2 C1 . . . . 49.60(18) ?
N2 C2 N3 N5 . . . . 112.60(17) ?
N2 C2 N3 C3 . . . . -47.2(2) ?
N1 C3 N3 N5 . . . . -110.68(18) ?
N1 C3 N3 C2 . . . . 49.2(2) ?
C1 N2 N4 O5 . . . . 28.9(2) ?
C2 N2 N4 O5 . . . . 163.00(15) ?
C1 N2 N4 O1 . . . . -155.26(16) ?
C2 N2 N4 O1 . . . . -21.1(2) ?
C2 N3 N5 O3 . . . . -169.79(16) ?
C3 N3 N5 O3 . . . . -10.9(2) ?
C2 N3 N5 O4 . . . . 14.7(2) ?
C3 N3 N5 O4 . . . . 173.59(16) ?

loop_
_cod_related_entry_id
_cod_related_entry_database
_cod_related_entry_code
1 ChemSpider 24706
